data_1539829
loop_
_publ_author_name
'Bondar, V.I.'
'Potekhin, K.A.'
'Rau, T.F.'
'Struchkov, Yu.T.'
'Rozman, S.P.'
'Rau, V.G.'

_publ_section_title
;
 Crystal structure of (Cr (O C N2 H4)6) (Pt (O H) Cl5) (Cl O4) (H2 O)
;
_journal_name_full 'Doklady Akademii Nauk SSSR'
_journal_page_first 1372
_journal_page_last 1374
_journal_volume 300
_journal_year 1988
_chemical_formula_sum 'C6 H27 Cl6 Cr N12 O12 Pt'
_chemical_name_systematic '(Cr (O C N2 H4)6) (Pt (O H) Cl5) (Cl O4) (H2 O)'
_space_group_IT_number 33
_symmetry_space_group_name_Hall 'P -2bc 2a'
_symmetry_space_group_name_H-M 'P 21 n b'
_cell_angle_alpha 90
_cell_angle_beta 90
_cell_angle_gamma 90
_cell_formula_units_Z 4
_cell_length_a 10.97
_cell_length_b 13.035
_cell_length_c 19.987
_cell_volume 2858.020
_citation_journal_id_ASTM DANKAS
_cod_data_source_file Bondar_DANKAS_1988_187.cif
_cod_data_source_block C6H27Cl6Cr1N12O12Pt1
_cod_original_cell_volume 2858.02
_cod_original_sg_symbol_Hall 'P 2c -2n (z,x,y)'
_cod_original_formula_sum 'C6 H27 Cl6 Cr1 N12 O12 Pt1'
_cod_database_code 1539829

loop_
_symmetry_equiv_pos_as_xyz
x,y,z
x+1/2,-y,-z
x+1/2,-y+1/2,z+1/2
x,y+1/2,-z+1/2

loop_
_atom_site_label
_atom_site_type_symbol
_atom_site_fract_x
_atom_site_fract_y
_atom_site_fract_z
_atom_site_occupancy
_atom_site_U_iso_or_equiv
O3 O-2 0.0442 0.3193 0.2941 1 0.0
C3 C+4 -0.2365 0.3216 0.2476 1 0.0
O2 O-2 0.0854 0.3266 0.1539 1 0.0
O12 O-2 0.5475 0.4452 0.0128 1 0.0
N5 N-3 -0.2169 0.318 0.3131 1 0.0
Cl1 Cl-1 0.5033 -0.2988 0.1119 1 0.0
C5 C+4 0.2539 0.5029 0.1938 1 0.0
O4 O-2 -0.1494 0.3454 0.2071 1 0.0
C4 C+4 -0.1406 0.5516 0.1372 1 0.0
N4 N-3 0.1659 0.2803 0.3794 1 0.0
C1 C+4 0.058 0.3096 0.0934 1 0.0
N6 N-3 -0.3464 0.3052 0.2238 1 0.0
N11 N-3 0.0816 0.5692 0.3511 1 0.0
O7 O-2 -0.0698 0.5026 0.2883 1 0.0
Cl3 Cl-1 0.5966 0.0453 0.1707 1 0.0
Cl2 Cl-1 0.6606 0.2112 0.0496 1 0.0
C2 C+4 0.1483 0.2861 0.3145 1 0.0
C6 C+4 -0.0334 0.5571 0.3362 1 0.0
Cl6 Cl+7 0.4048 0.2315 0.1318 1 0.0
Cr1 Cr+3 0.0071 0.4143 0.2212 1 0.0
N1 N-3 -0.0534 0.3179 0.0695 1 0.0
N3 N-3 0.2341 0.2582 0.2726 1 0.0
O5 O-2 -0.0356 0.5138 0.1508 1 0.0
Cl4 Cl-1 0.4047 0.1473 -0.0248 1 0.0
O11 O-2 0.5482 -0.4066 0.1161 1 0.0
N8 N-3 -0.1598 0.5816 0.0754 1 0.0
O10 O-2 0.6007 -0.2347 0.0826 1 0.0
N12 N-3 -0.1168 0.6005 0.3734 1 0.0
O9 O-2 0.4743 -0.2608 0.1786 1 0.0
N2 N-3 0.145 0.2702 0.0537 1 0.0
N7 N-3 -0.2278 0.5594 0.181 1 0.0
N10 N-3 0.365 0.5041 0.2159 1 0.0
N9 N-3 0.2308 0.5276 0.1306 1 0.0
O1 O-2 0.5881 -0.0151 0.0234 1 0.0
Cl5 Cl-1 0.3435 -0.013 0.0954 1 0.0
O6 O-2 0.1666 0.4776 0.233 1 0.0
O8 O-2 0.3939 -0.2968 0.0692 1 0.0
Pt1 Pt+4 0.5 0.1004 0.0743 1 0.0
